data_7231110
loop_
_publ_author_name
'Pino-Cuevas, Arantxa'
'Gra\~na, Ana'
'Abram, Ulrich'
'Carballo, Rosa'
'V\'azquez-L\'opez, Ezequiel M.'

_publ_section_title
;
 Structural study of mono-, di- and tetranuclear complexes of the
 {Re(CO)3}+ fragment with thiosemicarbazone/thiosemicarbazonate ligands
 containing benzothiazole or benzoxazole groups
;
_journal_issue 33
_journal_name_full CrystEngComm
_journal_page_first 4781
_journal_paper_doi 10.1039/C8CE00874D
_journal_volume 20
_journal_year 2018
_chemical_formula_sum 'C32 H26 Br N4 O3 Re S2'
_chemical_formula_weight 844.80
_space_group_crystal_system triclinic
_space_group_IT_number 2
_space_group_name_Hall '-P 1'
_space_group_name_H-M_alt 'P -1'
_symmetry_space_group_name_Hall '-P 1'
_symmetry_space_group_name_H-M 'P -1'
_atom_sites_solution_hydrogens geom
_audit_creation_method SHELXL-2013
_audit_update_record
;
2018-03-09 deposited with the CCDC.
2018-07-09 downloaded from the CCDC.
;
_cell_angle_alpha 67.082(4)
_cell_angle_beta 69.126(3)
_cell_angle_gamma 83.278(4)
_cell_formula_units_Z 2
_cell_length_a 11.1685(11)
_cell_length_b 11.8169(12)
_cell_length_c 14.2696(15)
_cell_measurement_reflns_used 9062
_cell_measurement_temperature 296(2)
_cell_measurement_theta_max 66.55
_cell_measurement_theta_min 3.58
_cell_volume 1620.2(3)
_computing_cell_refinement 'Bruker SAINT'
_computing_data_collection 'Bruker APEX2'
_computing_data_reduction 'Bruker SAINT'
_computing_structure_refinement 'SHELXL-2013 (Sheldrick, 2013)'
_computing_structure_solution 'SHELXS-97 (Sheldrick, 2008)'
_diffrn_ambient_temperature 296(2)
_diffrn_measured_fraction_theta_full 0.944
_diffrn_measured_fraction_theta_max 0.962
_diffrn_measurement_device_type 'Bruker CCD Smart 6000'
_diffrn_measurement_method '\f and \w scans'
_diffrn_radiation_type CuK\a
_diffrn_radiation_wavelength 1.54178
_diffrn_reflns_av_R_equivalents 0.0488
_diffrn_reflns_av_unetI/netI 0.0254
_diffrn_reflns_Laue_measured_fraction_full 0.944
_diffrn_reflns_Laue_measured_fraction_max 0.962
_diffrn_reflns_limit_h_max 13
_diffrn_reflns_limit_h_min -13
_diffrn_reflns_limit_k_max 13
_diffrn_reflns_limit_k_min -14
_diffrn_reflns_limit_l_max 16
_diffrn_reflns_limit_l_min -16
_diffrn_reflns_number 49437
_diffrn_reflns_point_group_measured_fraction_full 0.944
_diffrn_reflns_point_group_measured_fraction_max 0.962
_diffrn_reflns_theta_full 67.679
_diffrn_reflns_theta_max 66.799
_diffrn_reflns_theta_min 3.575
_exptl_absorpt_coefficient_mu 10.299
_exptl_absorpt_correction_T_max 0.7468
_exptl_absorpt_correction_T_min 0.6257
_exptl_absorpt_correction_type multi-scan
_exptl_absorpt_process_details 'SADABS V2012/1 (Bruker AXS Inc.)'
_exptl_crystal_colour yellow
_exptl_crystal_density_diffrn 1.732
_exptl_crystal_density_method 'not measured'
_exptl_crystal_description prism
_exptl_crystal_F_000 824
_exptl_crystal_size_max 0.040
_exptl_crystal_size_mid 0.020
_exptl_crystal_size_min 0.010
_refine_diff_density_max 1.002
_refine_diff_density_min -0.386
_refine_diff_density_rms 0.077
_refine_ls_extinction_method none
_refine_ls_goodness_of_fit_ref 1.082
_refine_ls_hydrogen_treatment constr
_refine_ls_matrix_type full
_refine_ls_number_parameters 390
_refine_ls_number_reflns 5531
_refine_ls_number_restraints 0
_refine_ls_restrained_S_all 1.082
_refine_ls_R_factor_all 0.0296
_refine_ls_R_factor_gt 0.0263
_refine_ls_shift/su_max 0.002
_refine_ls_shift/su_mean 0.000
_refine_ls_structure_factor_coef Fsqd
_refine_ls_weighting_details 'w=1/[\s^2^(Fo^2^)+(0.0377P)^2^+0.4771P] where P=(Fo^2^+2Fc^2^)/3'
_refine_ls_weighting_scheme calc
_refine_ls_wR_factor_gt 0.0665
_refine_ls_wR_factor_ref 0.0688
_reflns_Friedel_coverage 0.000
_reflns_number_gt 5005
_reflns_number_total 5531
_reflns_threshold_expression 'I > 2\s(I)'
_cod_data_source_file c8ce00874d2.cif
_cod_data_source_block 6b_C7H8
_cod_depositor_comments 'Adding full bibliography for 7231102--7231118.cif.'
_cod_database_code 7231110
_shelx_space_group_comment
;  
The symmetry employed for this shelxl refinement is uniquely defined  
by the following loop, which should always be used as a source of  
symmetry information in preference to the above space-group names.  
They are only intended as comments.  
;
_shelx_estimated_absorpt_t_min 0.683
_shelx_estimated_absorpt_t_max 0.904
_shelxl_version_number 2013-3

loop_
_space_group_symop_operation_xyz
'x, y, z'
'-x, -y, -z'

loop_
_atom_site_label
_atom_site_type_symbol
_atom_site_fract_x
_atom_site_fract_y
_atom_site_fract_z
_atom_site_U_iso_or_equiv
_atom_site_adp_type
_atom_site_occupancy
_atom_site_site_symmetry_order
_atom_site_calc_flag
_atom_site_refinement_flags_posn
_atom_site_refinement_flags_adp
C22 C 0.3792(4) 0.2893(4) 0.2396(3) 0.0727(10) Uani 1 1 d . .
H22A H 0.2986 0.3179 0.2754 0.109 Uiso 1 1 calc R U
H22B H 0.3834 0.2023 0.2762 0.109 Uiso 1 1 calc R U
H22C H 0.3871 0.3071 0.1660 0.109 Uiso 1 1 calc R U
Re1 Re 0.69772(2) 0.56931(2) 0.14884(2) 0.05714(8) Uani 1 1 d . .
S1 S 0.82911(11) -0.02975(10) 0.54675(9) 0.0803(3) Uani 1 1 d . .
S2 S 0.57223(10) 0.73673(9) 0.06428(9) 0.0702(3) Uani 1 1 d . .
N1 N 0.7032(4) 0.1128(4) 0.6446(3) 0.0834(10) Uani 1 1 d . .
N2 N 0.5240(3) 0.4653(3) 0.1802(2) 0.0552(6) Uani 1 1 d . .
N3 N 0.4534(3) 0.5285(3) 0.1132(2) 0.0582(7) Uani 1 1 d . .
H3 H 0.4031 0.4877 0.1034 0.070 Uiso 1 1 calc R U
N4 N 0.3747(3) 0.6988(3) 0.0140(2) 0.0634(7) Uani 1 1 d . .
H4 H 0.3244 0.6445 0.0202 0.076 Uiso 1 1 calc R U
C1 C 0.9220(5) -0.1280(5) 0.7212(4) 0.0955(14) Uani 1 1 d . .
H1 H 0.9719 -0.1842 0.6938 0.115 Uiso 1 1 calc R U
C2 C 0.9203(5) -0.1244(5) 0.8155(4) 0.0996(15) Uani 1 1 d . .
H2 H 0.9689 -0.1796 0.8535 0.120 Uiso 1 1 calc R U
C3 C 0.8484(5) -0.0413(6) 0.8560(4) 0.0995(15) Uani 1 1 d . .
H3A H 0.8494 -0.0406 0.9206 0.119 Uiso 1 1 calc R U
C4 C 0.7748(5) 0.0413(5) 0.8025(4) 0.0974(15) Uani 1 1 d . .
H4A H 0.7264 0.0982 0.8299 0.117 Uiso 1 1 calc R U
C5 C 0.7750(4) 0.0373(4) 0.7057(3) 0.0737(11) Uani 1 1 d . .
C6 C 0.8483(4) -0.0469(4) 0.6672(3) 0.0728(10) Uani 1 1 d . .
C7 C 0.7214(4) 0.0869(4) 0.5603(3) 0.0678(9) Uani 1 1 d . .
C8 C 0.6591(4) 0.1507(4) 0.4791(3) 0.0661(9) Uani 1 1 d . .
C9 C 0.5904(4) 0.2545(4) 0.4840(3) 0.0759(11) Uani 1 1 d . .
H9 H 0.5815 0.2809 0.5396 0.091 Uiso 1 1 calc R U
C10 C 0.5348(4) 0.3195(4) 0.4065(3) 0.0712(10) Uani 1 1 d . .
H10 H 0.4891 0.3896 0.4102 0.085 Uiso 1 1 calc R U
C11 C 0.5466(3) 0.2814(3) 0.3237(3) 0.0591(8) Uani 1 1 d . .
C12 C 0.6089(4) 0.1740(4) 0.3228(3) 0.0752(11) Uani 1 1 d . .
H12 H 0.6125 0.1445 0.2702 0.090 Uiso 1 1 calc R U
C13 C 0.6662(4) 0.1093(4) 0.3991(3) 0.0774(11) Uani 1 1 d . .
H13 H 0.7096 0.0378 0.3966 0.093 Uiso 1 1 calc R U
C14 C 0.4860(3) 0.3528(3) 0.2414(3) 0.0591(8) Uani 1 1 d . .
C15 C 0.4618(3) 0.6530(3) 0.0626(3) 0.0562(8) Uani 1 1 d . .
C16 C 0.3506(3) 0.8222(3) -0.0464(3) 0.0600(8) Uani 1 1 d . .
C17 C 0.2271(4) 0.8429(4) -0.0487(4) 0.0767(11) Uani 1 1 d . .
H17 H 0.1654 0.7797 -0.0094 0.092 Uiso 1 1 calc R U
C18 C 0.1957(5) 0.9577(4) -0.1097(4) 0.0919(14) Uani 1 1 d . .
H18 H 0.1123 0.9714 -0.1107 0.110 Uiso 1 1 calc R U
C19 C 0.2847(5) 1.0509(4) -0.1683(4) 0.0869(13) Uani 1 1 d . .
H19 H 0.2633 1.1277 -0.2100 0.104 Uiso 1 1 calc R U
C20 C 0.4065(5) 1.0298(4) -0.1648(4) 0.0786(11) Uani 1 1 d . .
H20 H 0.4677 1.0934 -0.2045 0.094 Uiso 1 1 calc R U
C21 C 0.4407(4) 0.9170(4) -0.1043(3) 0.0712(10) Uani 1 1 d . .
H21 H 0.5237 0.9047 -0.1024 0.085 Uiso 1 1 calc R U
C25 C 0.8425(4) 0.6721(4) 0.1058(3) 0.0696(10) Uani 1 1 d . .
O25 O 0.9279(3) 0.7333(3) 0.0823(3) 0.0979(10) Uani 1 1 d . .
C23 C 0.7981(4) 0.4327(4) 0.2070(4) 0.0723(10) Uani 1 1 d . .
O23 O 0.8599(3) 0.3574(3) 0.2401(3) 0.1065(11) Uani 1 1 d . .
C24 C 0.6362(4) 0.5974(4) 0.2794(4) 0.0740(10) Uani 1 1 d . .
O24 O 0.6036(4) 0.6142(4) 0.3573(3) 0.1058(11) Uani 1 1 d . .
Br1 Br 0.78737(4) 0.53246(4) -0.03581(3) 0.06934(12) Uani 1 1 d . .
C7S C 0.1314(12) 0.2671(10) 0.5900(10) 0.232(5) Uani 1 1 d . .
H7S1 H 0.0644 0.2103 0.6080 0.348 Uiso 1 1 calc R U
H7S2 H 0.1132 0.2974 0.6469 0.348 Uiso 1 1 calc R U
H7S3 H 0.2117 0.2260 0.5815 0.348 Uiso 1 1 calc R U
C1S C 0.2182(9) 0.4740(13) 0.4456(10) 0.157(3) Uani 1 1 d . .
H1S H 0.2695 0.4772 0.4836 0.188 Uiso 1 1 calc R U
C2S C 0.1388(11) 0.3718(12) 0.4869(8) 0.152(3) Uani 1 1 d . .
C3S C 0.0616(9) 0.3660(13) 0.4337(11) 0.187(5) Uani 1 1 d . .
H3S H 0.0072 0.2981 0.4616 0.224 Uiso 1 1 calc R U
C4S C 0.0639(11) 0.4620(16) 0.3372(13) 0.196(6) Uani 1 1 d . .
H4S H 0.0100 0.4593 0.3013 0.235 Uiso 1 1 calc R U
C5S C 0.1464(13) 0.5603(15) 0.2961(9) 0.202(6) Uani 1 1 d . .
H5S H 0.1512 0.6222 0.2299 0.242 Uiso 1 1 calc R U
C6S C 0.2246(10) 0.5697(11) 0.3521(11) 0.177(4) Uani 1 1 d . .
H6S H 0.2777 0.6381 0.3261 0.212 Uiso 1 1 calc R U

loop_
_atom_site_aniso_label
_atom_site_aniso_U_11
_atom_site_aniso_U_22
_atom_site_aniso_U_33
_atom_site_aniso_U_23
_atom_site_aniso_U_13
_atom_site_aniso_U_12
C22 0.064(2) 0.071(2) 0.075(3) -0.012(2) -0.0280(19) -0.0092(18)
Re1 0.05222(11) 0.06410(12) 0.06297(12) -0.02557(8) -0.02672(8) 0.00201(7)
S1 0.0930(7) 0.0786(6) 0.0678(6) -0.0218(5) -0.0361(5) 0.0161(5)
S2 0.0713(6) 0.0617(5) 0.0931(7) -0.0284(5) -0.0464(5) 0.0020(4)
N1 0.086(2) 0.101(3) 0.070(2) -0.035(2) -0.0355(19) 0.0176(19)
N2 0.0501(15) 0.0621(17) 0.0558(17) -0.0219(14) -0.0212(12) 0.0026(12)
N3 0.0552(16) 0.0614(17) 0.0600(17) -0.0168(14) -0.0273(13) -0.0021(13)
N4 0.0592(17) 0.0603(17) 0.074(2) -0.0169(15) -0.0338(15) -0.0033(13)
C1 0.111(4) 0.091(3) 0.087(3) -0.022(3) -0.054(3) 0.016(3)
C2 0.110(4) 0.101(4) 0.081(3) -0.006(3) -0.054(3) -0.001(3)
C3 0.107(4) 0.125(4) 0.070(3) -0.020(3) -0.048(3) -0.008(3)
C4 0.100(4) 0.123(4) 0.079(3) -0.041(3) -0.040(3) 0.008(3)
C5 0.069(2) 0.087(3) 0.061(2) -0.017(2) -0.0269(19) -0.005(2)
C6 0.075(2) 0.074(2) 0.061(2) -0.010(2) -0.0278(19) -0.006(2)
C7 0.064(2) 0.071(2) 0.057(2) -0.0139(19) -0.0180(17) -0.0030(18)
C8 0.063(2) 0.071(2) 0.058(2) -0.0169(19) -0.0224(17) 0.0058(18)
C9 0.079(3) 0.092(3) 0.061(2) -0.035(2) -0.027(2) 0.017(2)
C10 0.072(2) 0.077(2) 0.062(2) -0.027(2) -0.0251(19) 0.0174(19)
C11 0.057(2) 0.062(2) 0.056(2) -0.0192(17) -0.0204(16) 0.0022(16)
C12 0.095(3) 0.075(2) 0.067(3) -0.031(2) -0.039(2) 0.014(2)
C13 0.094(3) 0.072(2) 0.074(3) -0.031(2) -0.039(2) 0.022(2)
C14 0.0538(19) 0.068(2) 0.055(2) -0.0224(18) -0.0183(15) 0.0025(16)
C15 0.0515(18) 0.062(2) 0.058(2) -0.0240(17) -0.0194(15) 0.0027(15)
C16 0.057(2) 0.066(2) 0.063(2) -0.0272(18) -0.0260(16) 0.0077(16)
C17 0.065(2) 0.075(2) 0.092(3) -0.027(2) -0.035(2) 0.0041(19)
C18 0.077(3) 0.089(3) 0.123(4) -0.040(3) -0.056(3) 0.023(2)
C19 0.106(4) 0.064(2) 0.105(4) -0.034(2) -0.055(3) 0.020(2)
C20 0.099(3) 0.059(2) 0.086(3) -0.027(2) -0.039(2) 0.000(2)
C21 0.068(2) 0.067(2) 0.084(3) -0.025(2) -0.036(2) 0.0003(18)
C25 0.058(2) 0.077(2) 0.082(3) -0.032(2) -0.0317(19) 0.0034(19)
O25 0.0720(19) 0.103(2) 0.123(3) -0.036(2) -0.0389(18) -0.0181(17)
C23 0.058(2) 0.075(2) 0.085(3) -0.024(2) -0.035(2) 0.0098(19)
O23 0.078(2) 0.096(2) 0.129(3) -0.016(2) -0.050(2) 0.0152(17)
C24 0.075(3) 0.083(3) 0.079(3) -0.038(2) -0.036(2) 0.005(2)
O24 0.116(3) 0.125(3) 0.095(2) -0.067(2) -0.029(2) 0.007(2)
Br1 0.0615(2) 0.0825(3) 0.0680(3) -0.0330(2) -0.01751(18) -0.00981(19)
C7S 0.289(15) 0.211(11) 0.191(11) -0.087(9) -0.087(10) 0.088(10)
C1S 0.113(6) 0.227(11) 0.161(9) -0.118(9) -0.050(6) 0.064(7)
C2S 0.141(7) 0.203(10) 0.141(7) -0.115(8) -0.048(6) 0.076(7)
C3S 0.146(8) 0.291(14) 0.203(10) -0.182(11) -0.079(8) 0.097(8)
C4S 0.131(8) 0.33(2) 0.219(14) -0.205(15) -0.077(9) 0.077(10)
C5S 0.161(10) 0.34(2) 0.145(8) -0.152(12) -0.066(8) 0.118(11)
C6S 0.140(8) 0.212(10) 0.150(8) -0.091(8) -0.003(6) 0.037(7)

loop_
_atom_type_symbol
_atom_type_description
_atom_type_scat_dispersion_real
_atom_type_scat_dispersion_imag
_atom_type_scat_source
C C 0.0181 0.0091 'International Tables Vol C Tables 4.2.6.8 and 6.1.1.4'
H H 0.0000 0.0000 'International Tables Vol C Tables 4.2.6.8 and 6.1.1.4'
N N 0.0311 0.0180 'International Tables Vol C Tables 4.2.6.8 and 6.1.1.4'
O O 0.0492 0.0322 'International Tables Vol C Tables 4.2.6.8 and 6.1.1.4'
S S 0.3331 0.5567 'International Tables Vol C Tables 4.2.6.8 and 6.1.1.4'
Br Br -0.6763 1.2805 'International Tables Vol C Tables 4.2.6.8 and 6.1.1.4'
Re Re -5.2083 5.8923 'International Tables Vol C Tables 4.2.6.8 and 6.1.1.4'

loop_
_geom_angle_atom_site_label_1
_geom_angle_atom_site_label_2
_geom_angle_atom_site_label_3
_geom_angle
C24 Re1 C25 87.82(18)
C24 Re1 C23 91.72(19)
C25 Re1 C23 86.78(17)
C24 Re1 N2 96.10(14)
C25 Re1 N2 172.76(14)
C23 Re1 N2 99.15(14)
C24 Re1 S2 92.44(13)
C25 Re1 S2 94.65(12)
C23 Re1 S2 175.65(13)
N2 Re1 S2 79.14(8)
C24 Re1 Br1 179.06(13)
C25 Re1 Br1 91.24(13)
C23 Re1 Br1 88.31(13)
N2 Re1 Br1 84.82(7)
S2 Re1 Br1 87.56(3)
C6 S1 C7 89.1(2)
C15 S2 Re1 99.27(12)
C7 N1 C5 110.4(4)
C14 N2 N3 115.0(3)
C14 N2 Re1 130.9(2)
N3 N2 Re1 113.72(19)
C15 N3 N2 121.9(3)
C15 N4 C16 131.2(3)
C2 C1 C6 118.5(5)
C1 C2 C3 121.3(5)
C2 C3 C4 121.0(5)
C3 C4 C5 118.0(5)
C6 C5 N1 116.1(4)
C6 C5 C4 119.5(4)
N1 C5 C4 124.3(4)
C5 C6 C1 121.7(4)
C5 C6 S1 109.0(3)
C1 C6 S1 129.4(4)
N1 C7 C8 123.8(4)
N1 C7 S1 115.3(3)
C8 C7 S1 120.9(3)
C9 C8 C13 119.1(4)
C9 C8 C7 118.7(4)
C13 C8 C7 122.1(4)
C8 C9 C10 120.3(4)
C11 C10 C9 120.6(4)
C12 C11 C10 118.8(4)
C12 C11 C14 121.5(3)
C10 C11 C14 119.6(3)
C11 C12 C13 120.8(4)
C8 C13 C12 120.1(4)
N2 C14 C11 119.1(3)
N2 C14 C22 124.5(3)
C11 C14 C22 116.3(3)
N4 C15 N3 113.4(3)
N4 C15 S2 125.1(3)
N3 C15 S2 121.6(3)
C21 C16 C17 119.5(4)
C21 C16 N4 125.3(3)
C17 C16 N4 115.2(3)
C16 C17 C18 119.7(4)
C19 C18 C17 121.0(4)
C18 C19 C20 118.9(4)
C19 C20 C21 121.6(4)
C20 C21 C16 119.3(4)
O25 C25 Re1 178.5(4)
O23 C23 Re1 176.9(4)
O24 C24 Re1 177.7(4)
C6S C1S C2S 122.9(11)
C3S C2S C1S 119.6(11)
C3S C2S C7S 117.6(14)
C1S C2S C7S 122.8(11)
C2S C3S C4S 120.0(13)
C5S C4S C3S 119.3(13)
C4S C5S C6S 121.5(14)
C1S C6S C5S 116.7(12)

loop_
_geom_bond_atom_site_label_1
_geom_bond_atom_site_label_2
_geom_bond_distance
C22 C14 1.494(5)
Re1 C24 1.889(4)
Re1 C25 1.908(4)
Re1 C23 1.936(4)
Re1 N2 2.233(3)
Re1 S2 2.4558(10)
Re1 Br1 2.6546(5)
S1 C6 1.738(4)
S1 C7 1.743(4)
S2 C15 1.681(3)
N1 C7 1.295(5)
N1 C5 1.387(5)
N2 C14 1.293(4)
N2 N3 1.392(4)
N3 C15 1.360(4)
N4 C15 1.337(4)
N4 C16 1.427(4)
C1 C2 1.356(7)
C1 C6 1.372(6)
C2 C3 1.367(7)
C3 C4 1.374(7)
C4 C5 1.401(6)
C5 C6 1.370(6)
C7 C8 1.472(5)
C8 C9 1.381(6)
C8 C13 1.382(6)
C9 C10 1.384(6)
C10 C11 1.380(5)
C11 C12 1.377(5)
C11 C14 1.487(5)
C12 C13 1.383(6)
C16 C21 1.379(5)
C16 C17 1.382(5)
C17 C18 1.382(6)
C18 C19 1.360(7)
C19 C20 1.369(6)
C20 C21 1.373(6)
C25 O25 1.136(5)
C23 O23 1.119(5)
C24 O24 1.129(5)
C7S C2S 1.491(13)
C1S C6S 1.356(12)
C1S C2S 1.384(12)
C2S C3S 1.358(12)
C3S C4S 1.396(16)
C4S C5S 1.370(17)
C5S C6S 1.415(14)

loop_
_geom_hbond_atom_site_label_D
_geom_hbond_atom_site_label_H
_geom_hbond_atom_site_label_A
_geom_hbond_distance_DH
_geom_hbond_distance_HA
_geom_hbond_distance_DA
_geom_hbond_angle_DHA
_geom_hbond_site_symmetry_A
C22 H22B S1 0.96 3.00 3.668(4) 127.5 2_656
C22 H22C Br1 0.96 3.13 3.811(4) 129.0 2_665
N3 H3 Br1 0.86 2.70 3.487(3) 153.4 2_665
N4 H4 Br1 0.86 2.46 3.307(3) 170.3 2_665
C17 H17 O25 0.93 2.52 3.319(5) 143.9 1_455
C21 H21 S2 0.93 2.62 3.206(4) 121.3 .
